data_1519073
loop_
_publ_author_name
'Andresen, Thomas L.'
'Krebs, Frederik C.'
'Larsen, Mogens'
'Thorup, Niels'

_publ_section_title
;
 Crystal Structure of Three Compounds Related to Triphenylene and
 Tetracyanoquinodimethane
;
_journal_name_full 'Acta Chemica Scandinavica'
_journal_page_first 410
_journal_page_last 416
_journal_volume 53
_journal_year 1999
_chemical_formula_sum 'C36 H26 Cl4 N4 O6'
_chemical_formula_weight 752.41
_space_group_IT_number 2
_symmetry_cell_setting triclinic
_symmetry_Int_Tables_number 2
_symmetry_space_group_name_Hall '-P 1'
_symmetry_space_group_name_H-M 'P -1'
_cell_angle_alpha 70.72(3)
_cell_angle_beta 83.73(3)
_cell_angle_gamma 66.06(3)
_cell_formula_units_Z 2
_cell_length_a 12.282(2)
_cell_length_b 12.994(3)
_cell_length_c 13.702(3)
_cell_volume 1885.7(9)
_diffrn_ambient_temperature 120
_diffrn_radiation_probe x-ray
_diffrn_radiation_type MoK\a
_diffrn_radiation_wavelength 0.71069
_exptl_absorpt_coefficient_mu 0.364
_exptl_crystal_density_diffrn 1.331
_refine_ls_number_parameters 515
_refine_ls_number_reflns 4062
_refine_ls_R_factor_gt 0.0659
_refine_ls_wR_factor_gt 0.1761
_cod_data_source_file Acta-Chem-Scand-1999-53-410-416-2.cif
_cod_data_source_block 2
_cod_original_cell_volume 1877.5(6)
_cod_database_code 1519073

loop_
_symmetry_equiv_pos_site_id
_symmetry_equiv_pos_as_xyz
1 x,y,z
2 -x,-y,-z

loop_
_atom_site_label
_atom_site_type_symbol
_atom_site_thermal_displace_type
_atom_site_fract_x
_atom_site_fract_y
_atom_site_fract_z
_atom_site_occupancy
_atom_site_U_iso_or_equiv
_atom_site_calc_flag
_atom_site_refinement_flags
_atom_site_disorder_assembly
_atom_site_disorder_group
O4 O Uiso -0.5190(2) 0.6020(2) 0.3388(2) 1.000 0.0270(10) . . . .
C1 C Uiso -0.1595(3) 0.7757(3) 0.0038(3) 1.000 0.0190(10) . . . .
C2 C Uiso -0.0709(3) 0.8184(3) -0.0464(3) 1.000 0.0230(10) . . . .
C3 C Uiso 0.0070(3) 0.8328(3) 0.0080(3) 1.000 0.0250(10) . . . .
C4 C Uiso 0.0011(3) 0.8034(3) 0.1169(3) 1.000 0.0250(10) . . . .
C5 C Uiso -0.0839(3) 0.7631(3) 0.1663(3) 1.000 0.0230(10) . . . .
C6 C Uiso -0.1664(3) 0.7483(3) 0.1123(3) 1.000 0.0210(10) . . . .
C7 C Uiso -0.2574(3) 0.7076(3) 0.1681(3) 1.000 0.0200(10) . . . .
C8 C Uiso -0.2665(3) 0.6832(3) 0.2768(3) 1.000 0.0230(10) . . . .
C9 C Uiso -0.3525(3) 0.6489(3) 0.3298(3) 1.000 0.0230(10) . . . .
C10 C Uiso -0.4363(3) 0.6352(3) 0.2769(3) 1.000 0.0200(10) . . . .
C11 C Uiso -0.4291(3) 0.6569(3) 0.1717(3) 1.000 0.0210(10) . . . .
C12 C Uiso -0.3398(3) 0.6941(3) 0.1148(3) 1.000 0.0190(10) . . . .
C13 C Uiso -0.3302(3) 0.7171(3) 0.0023(3) 1.000 0.0190(10) . . . .
C14 C Uiso -0.4088(3) 0.6987(3) -0.0531(3) 1.000 0.0200(10) . . . .
C15 C Uiso -0.4027(3) 0.7211(3) -0.1582(3) 1.000 0.0210(10) . . . .
C16 C Uiso -0.3183(3) 0.7658(3) -0.2141(3) 1.000 0.0190(10) . . . .
C17 C Uiso -0.2403(3) 0.7821(3) -0.1609(3) 1.000 0.0210(10) . . . .
C18 C Uiso -0.2432(3) 0.7582(3) -0.0520(3) 1.000 0.0190(10) . . . .
C19 C Uiso 0.1009(4) 0.9101(4) -0.1418(3) 1.000 0.0380(10) . . . .
C20 C Uiso 0.0783(4) 0.7892(4) 0.2768(3) 1.000 0.0340(10) . . . .
C21 C Uiso -0.2861(4) 0.6420(4) 0.4905(3) 1.000 0.0390(10) . . . .
C22 C Uiso -0.6075(4) 0.5870(4) 0.2915(3) 1.000 0.0280(10) . . . .
C23 C Uiso -0.5672(4) 0.6694(4) -0.1646(3) 1.000 0.0310(10) . . . .
C24 C Uiso -0.2448(4) 0.8376(4) -0.3805(3) 1.000 0.0350(10) . . . .
Cl1 Cl Uiso 0.29530(10) 0.90600(10) 0.06710(10) 0.829(3) 0.0260(10) . . . .
N1 N Uiso 0.2806(4) 0.8958(4) 0.3128(3) 1.000 0.0480(10) . . . .
N2 N Uiso 0.5913(4) 0.9574(3) 0.3376(3) 1.000 0.0530(10) . . . .
C25 C Uiso 0.3578(4) 0.9140(4) 0.2661(4) 1.000 0.0360(10) . . . .
C26 C Uiso 0.4553(4) 0.9430(3) 0.2144(3) 1.000 0.0310(10) . . . .
C27 C Uiso 0.5313(4) 0.9513(4) 0.2825(4) 1.000 0.0350(10) . . . .
C28 C Uiso 0.4072(3) 0.9617(3) 0.0338(3) 1.000 0.0260(10) . . . .
C29 C Uiso 0.4767(4) 0.9681(3) 0.1093(3) 1.000 0.0250(10) . . . .
C30 C Uiso 0.5710(3) 1.0074(3) 0.0672(3) 1.000 0.0250(10) . . . .
Cl1A Cl Uiso 0.6805(8) 1.0391(8) 0.1144(7) 0.171(3) 0.064(3) . . . .
Cl2 Cl Uiso -0.81470(10) 0.59710(10) 0.87120(10) 0.919(3) 0.0240(10) . . . .
N3 N Uiso -0.8789(3) 0.4822(3) 1.3130(3) 1.000 0.0390(10) . . . .
N4 N Uiso -0.6750(3) 0.6075(3) 1.0636(3) 1.000 0.0350(10) . . . .
C31 C Uiso -0.8626(4) 0.5046(3) 1.2254(4) 1.000 0.0290(10) . . . .
C32 C Uiso -0.8459(4) 0.5328(3) 1.1159(3) 1.000 0.0260(10) . . . .
C33 C Uiso -0.7519(4) 0.5758(3) 1.0808(3) 1.000 0.0280(10) . . . .
C34 C Uiso -1.0084(3) 0.4739(3) 1.1063(3) 1.000 0.0220(10) . . . .
C35 C Uiso -0.9197(3) 0.5181(3) 1.0562(3) 1.000 0.0210(10) . . . .
C36 C Uiso -0.9153(3) 0.5432(3) 0.9450(3) 1.000 0.0220(10) . . . .
Cl2A Cl Uiso -1.0647(11) 0.4114(11) 1.2305(10) 0.081(3) 0.031(4) . . . .
Cl3 Cl Uiso -0.00230(10) 0.90980(10) -0.37140(10) 1.000 0.0450(10) . . . .
Cl4 Cl Uiso 0.08500(10) 0.66410(10) -0.41850(10) 1.000 0.0600(10) . . . .
C37 C Uiso 0.1466(4) 0.8370(4) -0.3996(3) 1.000 0.0350(10) . . . .
C38 C Uiso 0.2268(4) 0.8880(4) -0.4007(3) 1.000 0.0390(10) . . . .
C39 C Uiso 0.3463(4) 0.8322(5) -0.4239(3) 1.000 0.0450(10) . . . .
C40 C Uiso 0.3829(4) 0.7259(5) -0.4455(4) 1.000 0.0470(10) . . . .
C41 C Uiso 0.3031(4) 0.6752(4) -0.4447(3) 1.000 0.0440(10) . . . .
C42 C Uiso 0.1841(4) 0.7306(4) -0.4215(3) 1.000 0.0390(10) . . . .

loop_
_geom_angle_atom_site_label_1
_geom_angle_atom_site_label_2
_geom_angle_atom_site_label_3
_geom_angle
_geom_angle_site_symmetry_1
_geom_angle_site_symmetry_2
_geom_angle_site_symmetry_3
_geom_angle_publ_flag
C10 O4 C22 118.0(3) . . . yes
C2 C1 C6 118.2(4) . . . no
C2 C1 C18 123.2(3) . . . no
C6 C1 C18 118.6(4) . . . no
C1 C2 C3 121.9(4) . . . no
C2 C3 C4 119.7(4) . . . no
C3 C4 C5 119.2(4) . . . no
C4 C5 C6 122.5(4) . . . no
C1 C6 C5 118.5(4) . . . no
C1 C6 C7 120.9(4) . . . no
C5 C6 C7 120.6(3) . . . no
C6 C7 C8 121.0(4) . . . no
C6 C7 C12 120.7(3) . . . no
C8 C7 C12 118.3(4) . . . no
C7 C8 C9 122.0(4) . . . no
C8 C9 C10 120.2(4) . . . no
O4 C10 C9 114.4(3) . . . yes
O4 C10 C11 126.4(4) . . . yes
C9 C10 C11 119.2(4) . . . no
C10 C11 C12 121.2(4) . . . no
C7 C12 C11 119.0(4) . . . no
C7 C12 C13 118.9(4) . . . no
C11 C12 C13 122.0(4) . . . no
C12 C13 C14 120.2(4) . . . no
C12 C13 C18 120.3(4) . . . no
C14 C13 C18 119.4(4) . . . no
C13 C14 C15 121.3(4) . . . no
C14 C15 C16 119.9(4) . . . no
C15 C16 C17 119.3(4) . . . no
C16 C17 C18 122.2(4) . . . no
C1 C18 C13 120.4(3) . . . no
C1 C18 C17 121.7(4) . . . no
C13 C18 C17 117.9(4) . . . no
N1 C25 C26 174.2(5) . . . yes
C25 C26 C27 113.5(4) . . . no
C25 C26 C29 126.5(5) . . . no
C27 C26 C29 119.9(5) . . . no
N2 C27 C26 179.3(6) . . . yes
Cl1 C28 C29 123.5(3) . . . yes
Cl1 C28 C30 114.7(3) . . 2_675 yes
C29 C28 C30 121.7(4) . . 2_675 no
C26 C29 C28 124.7(4) . . . no
C26 C29 C30 120.2(4) . . . no
C28 C29 C30 115.0(3) . . . no
Cl1A C30 C29 137.2(4) . . . yes
C28 C30 C29 123.3(4) 2_675 . . no
Cl1A C30 C28 99.4(4) . . 2_675 yes
N3 C31 C32 178.3(5) . . . yes
C31 C32 C33 114.0(4) . . . no
C31 C32 C35 118.3(4) . . . no
C33 C32 C35 127.7(4) . . . no
N4 C33 C32 172.9(4) . . . yes
Cl2A C34 C35 145.0(5) . . . yes
C35 C34 C36 123.6(4) . . 2_367 no
Cl2A C34 C36 91.3(5) . . 2_367 yes
C32 C35 C34 119.1(4) . . . no
C32 C35 C36 125.3(4) . . . no
C34 C35 C36 115.6(3) . . . no
Cl2 C36 C35 122.3(3) . . . yes
Cl2 C36 C34 116.8(3) . . 2_367 yes
C34 C36 C35 120.8(4) 2_367 . . no
Cl3 C37 C38 118.7(4) . . . yes
Cl3 C37 C42 120.9(4) . . . yes
C38 C37 C42 120.4(5) . . . no
C37 C38 C39 119.9(5) . . . no
C38 C39 C40 119.3(5) . . . no
C39 C40 C41 120.9(5) . . . no
C40 C41 C42 119.9(5) . . . no
Cl4 C42 C37 121.0(4) . . . yes
Cl4 C42 C41 119.4(4) . . . yes
C37 C42 C41 119.6(5) . . . no

loop_
_geom_bond_atom_site_label_1
_geom_bond_atom_site_label_2
_geom_bond_distance
_geom_bond_site_symmetry_1
_geom_bond_site_symmetry_2
_geom_bond_publ_flag
Cl1 C28 1.753(4) . . yes
Cl1A C30 1.792(11) . . yes
Cl2 C36 1.733(4) . . yes
Cl2A C34 1.822(14) . . yes
Cl3 C37 1.753(5) . . yes
Cl4 C42 1.746(5) . . yes
O4 C10 1.365(5) . . yes
O4 C22 1.431(6) . . yes
N1 C25 1.146(7) . . yes
N2 C27 1.152(7) . . yes
N3 C31 1.153(6) . . yes
N4 C33 1.149(6) . . yes
C1 C6 1.411(5) . . no
C1 C18 1.473(6) . . no
C1 C2 1.428(6) . . no
C2 C3 1.378(6) . . no
C3 C4 1.414(5) . . no
C4 C5 1.370(6) . . no
C5 C6 1.424(6) . . no
C6 C7 1.463(6) . . no
C7 C12 1.407(6) . . no
C7 C8 1.418(5) . . no
C8 C9 1.357(6) . . no
C9 C10 1.419(6) . . no
C10 C11 1.374(5) . . no
C11 C12 1.428(6) . . no
C12 C13 1.471(5) . . no
C13 C18 1.417(6) . . no
C13 C14 1.426(6) . . no
C14 C15 1.372(5) . . no
C15 C16 1.421(6) . . no
C16 C17 1.383(6) . . no
C17 C18 1.420(5) . . no
C25 C26 1.443(7) . . no
C26 C29 1.388(6) . . no
C26 C27 1.446(7) . . no
C28 C29 1.454(6) . . no
C28 C30 1.337(6) . 2_675 no
C29 C30 1.440(6) . . no
C31 C32 1.435(6) . . no
C32 C35 1.390(6) . . no
C32 C33 1.450(7) . . no
C34 C35 1.439(6) . . no
C34 C36 1.356(6) . 2_367 no
C35 C36 1.449(5) . . no
C37 C38 1.389(7) . . no
C37 C42 1.393(7) . . no
C38 C39 1.403(8) . . no
C39 C40 1.391(9) . . no
C40 C41 1.383(8) . . no
C41 C42 1.397(7) . . no

loop_
_geom_torsion_atom_site_label_1
_geom_torsion_atom_site_label_2
_geom_torsion_atom_site_label_3
_geom_torsion_atom_site_label_4
_geom_torsion
_geom_torsion_site_symmetry_1
_geom_torsion_site_symmetry_2
_geom_torsion_site_symmetry_3
_geom_torsion_site_symmetry_4
_geom_torsion_publ_flag
C22 O4 C10 C11 0.4(5) . . . . no
C22 O4 C10 C9 179.6(3) . . . . no
C18 C1 C2 C3 -179.4(4) . . . . no
C2 C1 C6 C5 -0.8(5) . . . . no
C18 C1 C6 C5 178.8(3) . . . . no
C18 C1 C6 C7 -2.3(5) . . . . no
C2 C1 C6 C7 178.1(3) . . . . no
C6 C1 C2 C3 0.2(6) . . . . no
C6 C1 C18 C13 1.3(5) . . . . no
C6 C1 C18 C17 -179.0(4) . . . . no
C2 C1 C18 C13 -179.1(4) . . . . no
C2 C1 C18 C17 0.6(6) . . . . no
C1 C2 C3 C4 0.8(6) . . . . no
C2 C3 C4 C5 -1.3(6) . . . . no
C3 C4 C5 C6 0.7(6) . . . . no
C4 C5 C6 C7 -178.6(4) . . . . no
C4 C5 C6 C1 0.4(6) . . . . no
C1 C6 C7 C12 0.4(6) . . . . no
C5 C6 C7 C8 0.7(6) . . . . no
C1 C6 C7 C8 -178.2(4) . . . . no
C5 C6 C7 C12 179.3(4) . . . . no
C12 C7 C8 C9 -0.8(6) . . . . no
C6 C7 C8 C9 177.9(4) . . . . no
C8 C7 C12 C11 0.2(5) . . . . no
C8 C7 C12 C13 -179.0(3) . . . . no
C6 C7 C12 C11 -178.5(3) . . . . no
C6 C7 C12 C13 2.4(6) . . . . no
C7 C8 C9 C10 0.6(6) . . . . no
C8 C9 C10 C11 0.1(6) . . . . no
C8 C9 C10 O4 -179.1(3) . . . . no
O4 C10 C11 C12 178.4(4) . . . . no
C9 C10 C11 C12 -0.7(6) . . . . no
C10 C11 C12 C7 0.6(6) . . . . no
C10 C11 C12 C13 179.6(4) . . . . no
C7 C12 C13 C14 177.0(4) . . . . no
C7 C12 C13 C18 -3.3(6) . . . . no
C11 C12 C13 C14 -2.1(6) . . . . no
C11 C12 C13 C18 177.6(4) . . . . no
C12 C13 C14 C15 179.1(4) . . . . no
C18 C13 C14 C15 -0.7(6) . . . . no
C12 C13 C18 C1 1.5(6) . . . . no
C12 C13 C18 C17 -178.2(3) . . . . no
C14 C13 C18 C1 -178.8(3) . . . . no
C14 C13 C18 C17 1.5(5) . . . . no
C13 C14 C15 C16 -1.3(6) . . . . no
C14 C15 C16 C17 2.3(6) . . . . no
C15 C16 C17 C18 -1.5(6) . . . . no
C16 C17 C18 C1 179.9(4) . . . . no
C16 C17 C18 C13 -0.4(6) . . . . no
C25 C26 C29 C28 -4.2(7) . . . . no
C25 C26 C29 C30 173.7(4) . . . . no
C27 C26 C29 C28 179.4(4) . . . . no
C27 C26 C29 C30 -2.7(6) . . . . no
Cl1 C28 C29 C26 -7.0(6) . . . . no
Cl1 C28 C29 C30 175.1(3) . . . . no
C30 C28 C29 C26 176.7(4) 2_675 . . . no
C30 C28 C29 C30 -1.3(6) 2_675 . . . no
Cl1 C28 C30 C29 -175.3(3) . . 2_675 2_675 no
C29 C28 C30 C29 1.4(6) . . 2_675 2_675 no
C26 C29 C30 C28 -176.8(4) . . . 2_675 no
C28 C29 C30 C28 1.3(6) . . . 2_675 no
C31 C32 C35 C34 -0.8(6) . . . . no
C31 C32 C35 C36 179.5(4) . . . . no
C33 C32 C35 C34 -180.0(4) . . . . no
C33 C32 C35 C36 0.4(7) . . . . no
C36 C34 C35 C32 179.8(4) 2_367 . . . no
C36 C34 C35 C36 -0.5(6) 2_367 . . . no
C35 C34 C36 Cl2 180.0(3) . . 2_367 2_367 no
C35 C34 C36 C35 0.5(6) . . 2_367 2_367 no
C32 C35 C36 Cl2 -0.4(6) . . . . no
C32 C35 C36 C34 -179.9(4) . . . 2_367 no
C34 C35 C36 Cl2 179.9(3) . . . . no
C34 C35 C36 C34 0.5(5) . . . 2_367 no
Cl3 C37 C38 C39 -179.5(3) . . . . no
C42 C37 C38 C39 0.0(6) . . . . no
Cl3 C37 C42 Cl4 -1.6(5) . . . . no
Cl3 C37 C42 C41 179.4(3) . . . . no
C38 C37 C42 Cl4 179.0(3) . . . . no
C38 C37 C42 C41 0.0(6) . . . . no
C37 C38 C39 C40 -0.1(6) . . . . no
C38 C39 C40 C41 0.2(7) . . . . no
C39 C40 C41 C42 -0.3(7) . . . . no
C40 C41 C42 Cl4 -178.9(4) . . . . no
C40 C41 C42 C37 0.2(6) . . . . no
